data_7717696
loop_
_publ_author_name
'Hsieh, Chang-Chih'
'Chen, Chia-Wei'
'Chiang, Ming-Hsi'
'Horng, Yih-Chern'

_publ_section_title
;
 Cu(II)-Mediated Tautomerization for the Pyrazole-Nitrile Coupling
 Reaction
;
_journal_name_full 'Dalton Transactions'
_journal_paper_doi 10.1039/D4DT02904F
_journal_year 2025
_chemical_formula_sum 'C10 H12 Br2 Cl2 Cu N6 O8'
_chemical_formula_weight 638.51
_space_group_crystal_system monoclinic
_space_group_IT_number 14
_space_group_name_Hall '-P 2yn'
_space_group_name_H-M_alt 'P 1 21/n 1'
_atom_sites_solution_hydrogens geom
_audit_creation_method SHELXL-2019/1
_audit_update_record
;
2024-12-04 deposited with the CCDC.	2024-12-17 downloaded from the CCDC.
;
_cell_angle_alpha 90
_cell_angle_beta 97.897(2)
_cell_angle_gamma 90
_cell_formula_units_Z 2
_cell_length_a 7.8326(4)
_cell_length_b 10.9412(7)
_cell_length_c 11.5905(7)
_cell_measurement_reflns_used 4765
_cell_measurement_temperature 150(2)
_cell_measurement_theta_max 28.61
_cell_measurement_theta_min 2.57
_cell_volume 983.86(10)
_computing_cell_refinement 'SAINT (Bruker, 2012)'
_computing_data_collection 'APEX2 (Bruker AXS, 2012)'
_computing_data_reduction 'SAINT (Bruker, 2012)'
_computing_molecular_graphics 'DIAMOND (Brandenburg, 1999)'
_computing_publication_material 'SHELXL-2019/1 (Sheldrick, 2019)'
_computing_structure_refinement 'SHELXL-2019/1 (Sheldrick, 2019)'
_computing_structure_solution 'SHELXL-2019/1 (Sheldrick, 2019)'
_diffrn_ambient_temperature 150(2)
_diffrn_measured_fraction_theta_full 0.999
_diffrn_measured_fraction_theta_max 0.983
_diffrn_measurement_device_type 'Bruker APEX-II CCD'
_diffrn_measurement_method \w
_diffrn_radiation_type MoK\a
_diffrn_radiation_wavelength 0.71073
_diffrn_reflns_av_R_equivalents 0.1193
_diffrn_reflns_av_unetI/netI 0.0633
_diffrn_reflns_Laue_measured_fraction_full 0.999
_diffrn_reflns_Laue_measured_fraction_max 0.983
_diffrn_reflns_limit_h_max 10
_diffrn_reflns_limit_h_min -10
_diffrn_reflns_limit_k_max 13
_diffrn_reflns_limit_k_min -14
_diffrn_reflns_limit_l_max 15
_diffrn_reflns_limit_l_min -15
_diffrn_reflns_number 13025
_diffrn_reflns_point_group_measured_fraction_full 0.999
_diffrn_reflns_point_group_measured_fraction_max 0.983
_diffrn_reflns_theta_full 25.242
_diffrn_reflns_theta_max 28.952
_diffrn_reflns_theta_min 2.572
_exptl_absorpt_coefficient_mu 5.496
_exptl_absorpt_correction_T_max 0.644
_exptl_absorpt_correction_T_min 0.522
_exptl_absorpt_correction_type multi-scan
_exptl_absorpt_process_details 'SADABS (Sheldrick, 2003)'
_exptl_crystal_colour blue
_exptl_crystal_density_diffrn 2.155
_exptl_crystal_description block
_exptl_crystal_F_000 680
_exptl_crystal_size_max 0.28
_exptl_crystal_size_mid 0.10
_exptl_crystal_size_min 0.08
_refine_diff_density_max 0.811
_refine_diff_density_min -1.244
_refine_diff_density_rms 0.157
_refine_ls_extinction_method none
_refine_ls_goodness_of_fit_ref 1.239
_refine_ls_hydrogen_treatment constr
_refine_ls_matrix_type full
_refine_ls_number_parameters 134
_refine_ls_number_reflns 2559
_refine_ls_number_restraints 1
_refine_ls_restrained_S_all 1.244
_refine_ls_R_factor_all 0.0535
_refine_ls_R_factor_gt 0.0439
_refine_ls_shift/su_max 0.000
_refine_ls_shift/su_mean 0.000
_refine_ls_structure_factor_coef Fsqd
_refine_ls_weighting_details 'w=1/[\s^2^(Fo^2^)+0.9132P] where P=(Fo^2^+2Fc^2^)/3'
_refine_ls_weighting_scheme calc
_refine_ls_wR_factor_gt 0.0829
_refine_ls_wR_factor_ref 0.0848
_reflns_Friedel_coverage 0.000
_reflns_number_gt 2072
_reflns_number_total 2559
_reflns_threshold_expression 'I > 2\s(I)'
_cod_data_source_file d4dt02904f2.cif
_cod_data_source_block 1b
_cod_original_sg_symbol_H-M 'P 21/n'
_cod_database_code 7717696
_shelx_shelxl_version_number 2019/1
_shelx_space_group_comment
;
The symmetry employed for this shelxl refinement is uniquely defined
by the following loop, which should always be used as a source of
symmetry information in preference to the above space-group names.
They are only intended as comments.
;

loop_
_space_group_symop_operation_xyz
'x, y, z'
'-x+1/2, y+1/2, -z+1/2'
'-x, -y, -z'
'x-1/2, -y-1/2, z-1/2'

loop_
_atom_site_label
_atom_site_type_symbol
_atom_site_fract_x
_atom_site_fract_y
_atom_site_fract_z
_atom_site_U_iso_or_equiv
_atom_site_adp_type
_atom_site_occupancy
_atom_site_site_symmetry_order
_atom_site_calc_flag
_atom_site_refinement_flags_posn
_atom_site_refinement_flags_adp
_atom_site_refinement_flags_occupancy
_atom_site_disorder_assembly
_atom_site_disorder_group
Br1 Br 0.08671(4) 0.32339(4) 0.57776(3) 0.02784(13) Uani 1 1 d . . . . .
Cu1 Cu 0.500000 0.500000 0.500000 0.02014(16) Uani 1 2 d S . P . .
Cl1 Cl 0.58289(10) 0.20556(9) 0.39757(7) 0.0223(2) Uani 1 1 d D . . . .
O3 O 0.4651(3) 0.2372(3) 0.29780(18) 0.0338(7) Uani 1 1 d D . . . .
O1 O 0.6558(3) 0.3137(3) 0.4551(3) 0.0380(7) Uani 1 1 d . . . . .
N3 N 0.5171(4) 0.5466(3) 0.3375(3) 0.0230(7) Uani 1 1 d . . . . .
H3 H 0.604070 0.587619 0.320616 0.028 Uiso 1 1 calc R U . . .
N2 N 0.2570(3) 0.4603(3) 0.3020(3) 0.0205(6) Uani 1 1 d . . . . .
N1 N 0.2724(3) 0.4375(3) 0.4191(2) 0.0190(6) Uani 1 1 d . . . . .
O4 O 0.7193(3) 0.1324(3) 0.3635(3) 0.0452(8) Uani 1 1 d . . . . .
O2 O 0.4934(4) 0.1383(3) 0.4749(3) 0.0522(9) Uani 1 1 d . . . . .
C1 C 0.1301(4) 0.3766(4) 0.4321(3) 0.0231(8) Uani 1 1 d . . . . .
C4 C 0.3989(4) 0.5153(4) 0.2598(3) 0.0214(8) Uani 1 1 d . . . . .
C3 C 0.1080(4) 0.4127(4) 0.2443(3) 0.0237(8) Uani 1 1 d . . . . .
H3A H 0.071655 0.416177 0.164503 0.028 Uiso 1 1 calc R U . . .
C2 C 0.0229(4) 0.3593(4) 0.3258(3) 0.0266(8) Uani 1 1 d . . . . .
H2 H -0.083290 0.319864 0.313749 0.032 Uiso 1 1 calc R U . . .
C5 C 0.3885(5) 0.5256(4) 0.1311(3) 0.0272(9) Uani 1 1 d . . . . .
H5A H 0.490095 0.565440 0.111965 0.041 Uiso 1 1 calc R U . . .
H5B H 0.288624 0.572558 0.101123 0.041 Uiso 1 1 calc R U . . .
H5C H 0.379934 0.445423 0.097147 0.041 Uiso 1 1 calc R U . . .

loop_
_atom_site_aniso_label
_atom_site_aniso_U_11
_atom_site_aniso_U_22
_atom_site_aniso_U_33
_atom_site_aniso_U_23
_atom_site_aniso_U_13
_atom_site_aniso_U_12
Br1 0.02705(19) 0.0369(3) 0.02111(19) 0.00167(17) 0.00880(13) -0.00715(17)
Cu1 0.0191(3) 0.0249(4) 0.0159(3) 0.0005(3) 0.0008(2) -0.0045(3)
Cl1 0.0189(4) 0.0257(5) 0.0226(4) 0.0005(4) 0.0039(3) 0.0011(3)
O3 0.0355(14) 0.0450(19) 0.0202(13) -0.0036(13) 0.0012(11) 0.0166(13)
O1 0.0268(13) 0.0304(18) 0.055(2) -0.0122(15) 0.0002(13) 0.0004(12)
N3 0.0213(14) 0.0265(19) 0.0211(16) 0.0045(14) 0.0029(12) -0.0054(13)
N2 0.0204(13) 0.0231(17) 0.0188(14) 0.0031(13) 0.0052(11) -0.0008(12)
N1 0.0165(13) 0.0225(17) 0.0176(14) -0.0017(13) 0.0005(10) -0.0036(12)
O4 0.0312(15) 0.049(2) 0.055(2) -0.0116(17) 0.0040(13) 0.0233(14)
O2 0.0503(18) 0.069(3) 0.0365(18) 0.0242(18) 0.0018(14) -0.0269(17)
C1 0.0241(17) 0.023(2) 0.0241(18) 0.0031(16) 0.0093(14) 0.0017(15)
C4 0.0188(15) 0.022(2) 0.0238(18) 0.0027(16) 0.0054(14) 0.0025(14)
C3 0.0181(16) 0.032(2) 0.0198(18) 0.0017(16) -0.0019(13) -0.0025(15)
C2 0.0202(16) 0.034(2) 0.0269(19) -0.0025(17) 0.0067(14) -0.0063(16)
C5 0.0236(17) 0.040(3) 0.0183(17) 0.0044(17) 0.0051(14) -0.0040(16)

loop_
_atom_type_symbol
_atom_type_description
_atom_type_scat_dispersion_real
_atom_type_scat_dispersion_imag
_atom_type_scat_source
C C 0.0033 0.0016 'International Tables Vol C Tables 4.2.6.8 and 6.1.1.4'
H H 0.0000 0.0000 'International Tables Vol C Tables 4.2.6.8 and 6.1.1.4'
Br Br -0.2901 2.4595 'International Tables Vol C Tables 4.2.6.8 and 6.1.1.4'
Cl Cl 0.1484 0.1585 'International Tables Vol C Tables 4.2.6.8 and 6.1.1.4'
Cu Cu 0.3201 1.2651 'International Tables Vol C Tables 4.2.6.8 and 6.1.1.4'
N N 0.0061 0.0033 'International Tables Vol C Tables 4.2.6.8 and 6.1.1.4'
O O 0.0106 0.0060 'International Tables Vol C Tables 4.2.6.8 and 6.1.1.4'

loop_
_geom_angle_atom_site_label_1
_geom_angle_atom_site_label_2
_geom_angle_atom_site_label_3
_geom_angle
_geom_angle_site_symmetry_1
_geom_angle_site_symmetry_3
_geom_angle_publ_flag
N3 Cu1 N3 180.00(5) 3_666 . ?
N3 Cu1 N1 100.63(11) 3_666 . ?
N3 Cu1 N1 79.37(11) . . ?
N3 Cu1 N1 79.37(11) 3_666 3_666 ?
N3 Cu1 N1 100.63(11) . 3_666 ?
N1 Cu1 N1 180.0 . 3_666 ?
N3 Cu1 O1 95.04(12) 3_666 . ?
N3 Cu1 O1 84.96(12) . . ?
N1 Cu1 O1 93.05(11) . . ?
N1 Cu1 O1 86.95(11) 3_666 . ?
O2 Cl1 O3 108.62(18) . . ?
O2 Cl1 O4 109.7(2) . . ?
O3 Cl1 O4 109.71(18) . . ?
O2 Cl1 O1 109.4(2) . . ?
O3 Cl1 O1 110.47(19) . . ?
O4 Cl1 O1 108.89(18) . . ?
Cl1 O1 Cu1 126.96(15) . . ?
C4 N3 Cu1 118.5(2) . . ?
C4 N3 H3 120.8 . . ?
Cu1 N3 H3 120.8 . . ?
C3 N2 N1 111.7(3) . . ?
C3 N2 C4 130.9(3) . . ?
N1 N2 C4 117.1(3) . . ?
C1 N1 N2 104.1(3) . . ?
C1 N1 Cu1 145.3(3) . . ?
N2 N1 Cu1 110.56(19) . . ?
N1 C1 C2 112.3(3) . . ?
N1 C1 Br1 121.4(3) . . ?
C2 C1 Br1 126.3(3) . . ?
N3 C4 N2 114.1(3) . . ?
N3 C4 C5 129.5(3) . . ?
N2 C4 C5 116.3(3) . . ?
C2 C3 N2 106.9(3) . . ?
C2 C3 H3A 126.5 . . ?
N2 C3 H3A 126.5 . . ?
C3 C2 C1 105.1(3) . . ?
C3 C2 H2 127.5 . . ?
C1 C2 H2 127.5 . . ?
C4 C5 H5A 109.5 . . ?
C4 C5 H5B 109.5 . . ?
H5A C5 H5B 109.5 . . ?
C4 C5 H5C 109.5 . . ?
H5A C5 H5C 109.5 . . ?
H5B C5 H5C 109.5 . . ?

loop_
_geom_bond_atom_site_label_1
_geom_bond_atom_site_label_2
_geom_bond_distance
_geom_bond_site_symmetry_2
_geom_bond_publ_flag
Br1 C1 1.861(4) . ?
Cu1 N3 1.974(3) 3_666 ?
Cu1 N3 1.974(3) . ?
Cu1 N1 2.016(3) . ?
Cu1 N1 2.016(3) 3_666 ?
Cu1 O1 2.468(3) . ?
Cl1 O2 1.417(3) . ?
Cl1 O3 1.4194(16) . ?
Cl1 O4 1.433(3) . ?
Cl1 O1 1.437(3) . ?
N3 C4 1.248(4) . ?
N3 H3 0.8600 . ?
N2 C3 1.366(4) . ?
N2 N1 1.369(4) . ?
N2 C4 1.409(4) . ?
N1 C1 1.325(4) . ?
C1 C2 1.405(5) . ?
C4 C5 1.486(5) . ?
C3 C2 1.361(5) . ?
C3 H3A 0.9300 . ?
C2 H2 0.9300 . ?
C5 H5A 0.9600 . ?
C5 H5B 0.9600 . ?
C5 H5C 0.9600 . ?
